data_7221685
loop_
_publ_author_name
'Hattori, Yohei'
'Kusamoto, Tetsuro'
'Nishihara, Hiroshi'

_publ_section_title
;
 Highly photostable luminescent open-shell
 (3,5-dihalo-4-pyridyl)bis(2,4,6-trichlorophenyl)methyl radicals:
 significant effects of halogen atoms on their photophysical and
 photochemical properties
;
_journal_issue 79
_journal_name_full 'RSC Adv.'
_journal_page_first 64802
_journal_paper_doi 10.1039/C5RA14268G
_journal_volume 5
_journal_year 2015
_chemical_formula_moiety 'C18 H6 Cl6 F2 N'
_chemical_formula_sum 'C18 H6 Cl6 F2 N'
_chemical_formula_weight 486.97
_chemical_name_systematic '(3,5-difluoro-4-pyridyl)bis(2,4,6-trichlorophenyl)methyl radical'
_space_group_IT_number 14
_symmetry_cell_setting monoclinic
_symmetry_Int_Tables_number 14
_symmetry_space_group_name_Hall '-P 2ybc'
_symmetry_space_group_name_H-M 'P 1 21/c 1'
_atom_sites_solution_hydrogens geom
_atom_sites_solution_primary direct
_atom_sites_solution_secondary difmap
_audit_update_record
;
2015-04-10 deposited with the CCDC.
2015-07-29 downloaded from the CCDC.
;
_cell_angle_alpha 90.0000
_cell_angle_beta 105.775(4)
_cell_angle_gamma 90.0000
_cell_formula_units_Z 4
_cell_length_a 14.5687(14)
_cell_length_b 8.1370(5)
_cell_length_c 16.2873(16)
_cell_measurement_reflns_used 5199
_cell_measurement_temperature 113
_cell_measurement_theta_max 27.48
_cell_measurement_theta_min 3.33
_cell_volume 1858.1(3)
_computing_cell_refinement CrystalClear
_computing_data_collection 'CrystalClear (Rigaku/MSC Inc., 2006)'
_computing_data_reduction CrystalClear
_computing_molecular_graphics 'CrystalStructure 4.0'
_computing_publication_material 'CrystalStructure 4.0 (Rigaku, 2010)'
_computing_structure_refinement 'SHELXL97 (Sheldrick, 2008)'
_computing_structure_solution 'SIR92 (Altomare, et al., 1994)'
_diffrn_ambient_temperature 113
_diffrn_detector_area_resol_mean 7.111
_diffrn_measured_fraction_theta_full 0.950
_diffrn_measured_fraction_theta_max 0.950
_diffrn_measurement_device_type 'Rigaku Saturn724'
_diffrn_measurement_method \w
_diffrn_radiation_type 'Mo K\a'
_diffrn_radiation_wavelength 0.71070
_diffrn_reflns_av_R_equivalents 0.0225
_diffrn_reflns_limit_h_max 17
_diffrn_reflns_limit_h_min -18
_diffrn_reflns_limit_k_max 10
_diffrn_reflns_limit_k_min -10
_diffrn_reflns_limit_l_max 21
_diffrn_reflns_limit_l_min -21
_diffrn_reflns_number 12867
_diffrn_reflns_theta_full 27.51
_diffrn_reflns_theta_max 27.51
_diffrn_standards_number 0
_exptl_absorpt_coefficient_mu 0.946
_exptl_absorpt_correction_T_max 0.789
_exptl_absorpt_correction_T_min 0.697
_exptl_absorpt_correction_type numerical
_exptl_absorpt_process_details 'NUMABS (Rigaku, 1999)'
_exptl_crystal_colour red
_exptl_crystal_density_diffrn 1.741
_exptl_crystal_density_method 'not measured'
_exptl_crystal_description block
_exptl_crystal_F_000 964.00
_exptl_crystal_preparation Luminescent
_exptl_crystal_recrystallization_method 'Re-crystallisation from solvent: acetone, water'
_exptl_crystal_size_max 0.650
_exptl_crystal_size_mid 0.450
_exptl_crystal_size_min 0.250
_refine_diff_density_max 0.660
_refine_diff_density_min -0.640
_refine_ls_extinction_method none
_refine_ls_goodness_of_fit_ref 1.058
_refine_ls_hydrogen_treatment constr
_refine_ls_number_parameters 244
_refine_ls_number_reflns 4067
_refine_ls_number_restraints 0
_refine_ls_R_factor_gt 0.0434
_refine_ls_shift/su_max 0.001
_refine_ls_structure_factor_coef Fsqd
_refine_ls_weighting_details 'w = 1/[\s^2^(Fo^2^)+(0.0390P)^2^+2.3328P] where P=(Fo^2^+2Fc^2^)/3'
_refine_ls_weighting_scheme calc
_refine_ls_wR_factor_ref 0.1000
_reflns_number_gt 3750
_reflns_number_total 4067
_reflns_threshold_expression F^2^>2.0\s(F^2^)
_cod_data_source_file c5ra14268g2.cif
_cod_data_source_block 141113F2PyBTMactnh2o
_cod_database_code 7221685

loop_
_symmetry_equiv_pos_site_id
_symmetry_equiv_pos_as_xyz
1 +X,+Y,+Z
2 -X,1/2+Y,1/2-Z
3 -X,-Y,-Z
4 +X,1/2-Y,1/2+Z

loop_
_atom_site_label
_atom_site_type_symbol
_atom_site_fract_x
_atom_site_fract_y
_atom_site_fract_z
_atom_site_U_iso_or_equiv
_atom_site_adp_type
_atom_site_occupancy
_atom_site_symmetry_multiplicity
_atom_site_calc_flag
_atom_site_refinement_flags
Cl1 Cl 0.69515(4) 0.45760(8) 0.87689(4) 0.03500(16) Uani 1.0 4 d .
Cl2 Cl 0.71717(4) -0.16819(7) 0.99727(4) 0.03639(16) Uani 1.0 4 d .
Cl3 Cl 0.52417(4) 0.28922(8) 1.11582(4) 0.03317(15) Uani 1.0 4 d .
Cl4 Cl 0.78150(4) 0.26072(8) 0.71550(3) 0.03607(16) Uani 1.0 4 d .
Cl5 Cl 0.91343(4) 0.11165(7) 1.05279(3) 0.03032(14) Uani 1.0 4 d .
Cl6 Cl 1.12266(5) 0.47074(8) 0.89738(5) 0.04425(18) Uani 1.0 4 d .
F1 F 0.56329(9) 0.04586(18) 0.80290(9) 0.0331(3) Uani 1.0 4 d .
F2 F 0.87563(11) -0.1278(3) 0.81778(11) 0.0540(5) Uani 1.0 4 d .
N1 N 0.64814(17) -0.2752(3) 0.69463(14) 0.0384(5) Uani 1.0 4 d .
C1 C 0.76203(17) 0.0981(4) 0.88168(16) 0.0370(6) Uani 1.0 4 d .
C2 C 0.59158(18) -0.1738(4) 0.72194(15) 0.0329(5) Uani 1.0 4 d .
C3 C 0.62666(15) -0.0530(3) 0.78120(13) 0.0231(4) Uani 1.0 4 d .
C4 C 0.72364(14) -0.0273(3) 0.81765(12) 0.0210(4) Uani 1.0 4 d .
C5 C 0.77984(16) -0.1383(3) 0.78667(14) 0.0306(5) Uani 1.0 4 d .
C6 C 0.7418(2) -0.2571(3) 0.72769(16) 0.0366(6) Uani 1.0 4 d .
C7 C 0.59304(14) 0.2348(3) 1.04862(12) 0.0224(4) Uani 1.0 4 d .
C8 C 0.61868(15) 0.3537(3) 0.99873(13) 0.0242(5) Uani 1.0 4 d .
C9 C 0.67320(14) 0.3072(3) 0.94469(13) 0.0233(4) Uani 1.0 4 d .
C10 C 0.70477(14) 0.1465(3) 0.94010(13) 0.0223(4) Uani 1.0 4 d .
C11 C 0.67730(15) 0.0327(3) 0.99386(13) 0.0237(4) Uani 1.0 4 d .
C12 C 0.62173(14) 0.0731(3) 1.04756(13) 0.0227(4) Uani 1.0 4 d .
C13 C 1.01918(15) 0.3619(3) 0.89242(16) 0.0280(5) Uani 1.0 4 d .
C14 C 0.95060(17) 0.3477(3) 0.81494(15) 0.0300(5) Uani 1.0 4 d .
C15 C 0.86796(15) 0.2621(3) 0.81232(13) 0.0259(5) Uani 1.0 4 d .
C16 C 0.85039(14) 0.1873(3) 0.88429(13) 0.0218(4) Uani 1.0 4 d .
C17 C 0.92308(15) 0.2067(3) 0.96016(13) 0.0222(4) Uani 1.0 4 d .
C18 C 1.00650(15) 0.2930(3) 0.96558(14) 0.0262(5) Uani 1.0 4 d .
H2 H 0.5245 -0.1849 0.6998 0.0395 Uiso 1.0 4 calc R
H6 H 0.7837 -0.3292 0.7097 0.0439 Uiso 1.0 4 calc R
H8 H 0.5995 0.4648 1.0013 0.0290 Uiso 1.0 4 calc R
H12 H 0.6039 -0.0076 1.0825 0.0273 Uiso 1.0 4 calc R
H14 H 0.9602 0.3957 0.7647 0.0360 Uiso 1.0 4 calc R
H18 H 1.0537 0.3042 1.0185 0.0314 Uiso 1.0 4 calc R

loop_
_atom_site_aniso_label
_atom_site_aniso_U_11
_atom_site_aniso_U_22
_atom_site_aniso_U_33
_atom_site_aniso_U_12
_atom_site_aniso_U_13
_atom_site_aniso_U_23
Cl1 0.0386(3) 0.0365(4) 0.0367(3) 0.0073(3) 0.0217(3) 0.0127(3)
Cl2 0.0390(3) 0.0208(3) 0.0522(4) 0.0028(3) 0.0173(3) -0.0058(3)
Cl3 0.0351(3) 0.0401(4) 0.0316(3) 0.0080(3) 0.0215(3) 0.0018(3)
Cl4 0.0357(3) 0.0503(4) 0.0210(3) 0.0101(3) 0.0055(2) -0.0004(3)
Cl5 0.0362(3) 0.0302(3) 0.0245(3) 0.0045(3) 0.0082(2) 0.0041(2)
Cl6 0.0328(3) 0.0317(4) 0.0761(5) -0.0089(3) 0.0282(3) -0.0069(3)
F1 0.0226(7) 0.0413(8) 0.0347(7) 0.0071(6) 0.0064(6) -0.0061(6)
F2 0.0263(8) 0.0815(13) 0.0502(10) 0.0194(8) 0.0034(7) -0.0262(9)
N1 0.0506(13) 0.0328(11) 0.0384(11) -0.0161(10) 0.0234(10) -0.0155(9)
C1 0.0305(12) 0.0478(15) 0.0388(13) -0.0135(11) 0.0198(10) -0.0235(12)
C2 0.0325(12) 0.0382(13) 0.0296(11) -0.0132(10) 0.0112(10) -0.0094(10)
C3 0.0237(10) 0.0241(11) 0.0227(10) 0.0002(8) 0.0085(8) -0.0009(8)
C4 0.0233(10) 0.0220(10) 0.0184(9) 0.0017(8) 0.0069(8) -0.0013(8)
C5 0.0282(11) 0.0370(13) 0.0275(11) 0.0095(10) 0.0090(9) -0.0041(10)
C6 0.0498(15) 0.0288(12) 0.0375(13) 0.0060(11) 0.0226(12) -0.0071(10)
C7 0.0206(9) 0.0299(11) 0.0179(9) 0.0035(8) 0.0077(7) -0.0014(8)
C8 0.0229(10) 0.0267(11) 0.0242(10) 0.0064(8) 0.0085(8) 0.0018(8)
C9 0.0216(10) 0.0292(11) 0.0199(9) 0.0010(8) 0.0067(8) 0.0026(8)
C10 0.0202(9) 0.0263(11) 0.0217(9) -0.0022(8) 0.0078(8) -0.0080(8)
C11 0.0231(10) 0.0203(10) 0.0273(10) 0.0015(8) 0.0063(8) -0.0042(8)
C12 0.0221(10) 0.0241(10) 0.0221(9) 0.0004(8) 0.0061(8) 0.0015(8)
C13 0.0222(10) 0.0198(10) 0.0464(13) -0.0002(8) 0.0165(9) -0.0033(9)
C14 0.0330(12) 0.0289(12) 0.0340(12) 0.0052(10) 0.0191(10) 0.0035(10)
C15 0.0248(10) 0.0309(12) 0.0229(10) 0.0067(9) 0.0082(8) -0.0022(9)
C16 0.0217(10) 0.0221(10) 0.0233(10) 0.0024(8) 0.0092(8) -0.0049(8)
C17 0.0245(10) 0.0192(10) 0.0238(10) 0.0037(8) 0.0079(8) -0.0008(8)
C18 0.0224(10) 0.0224(11) 0.0323(11) 0.0017(8) 0.0050(9) -0.0050(9)

loop_
_atom_type_symbol
_atom_type_description
_atom_type_scat_dispersion_real
_atom_type_scat_dispersion_imag
_atom_type_scat_source
C C 0.0033 0.0016
;
International Tables for Crystallography
(1992, Vol. C, Tables 4.2.6.8 and 6.1.1.4)
;
H H 0.0000 0.0000
;
International Tables for Crystallography
(1992, Vol. C, Table 6.1.1.4)
;
Cl Cl 0.1484 0.1585
;
International Tables for Crystallography
(1992, Vol. C, Tables 4.2.6.8 and 6.1.1.4)
;
F F 0.0171 0.0103
;
International Tables for Crystallography
(1992, Vol. C, Tables 4.2.6.8 and 6.1.1.4)
;
N N 0.0061 0.0033
;
International Tables for Crystallography
(1992, Vol. C, Tables 4.2.6.8 and 6.1.1.4)
;

loop_
_geom_angle_atom_site_label_1
_geom_angle_atom_site_label_2
_geom_angle_atom_site_label_3
_geom_angle
_geom_angle_publ_flag
C2 N1 C6 117.2(3) yes
C4 C1 C10 118.2(2) yes
C4 C1 C16 122.0(3) yes
C10 C1 C16 119.6(3) yes
N1 C2 C3 122.3(3) yes
F1 C3 C2 117.53(19) yes
F1 C3 C4 119.23(19) yes
C2 C3 C4 123.2(3) yes
C1 C4 C3 123.9(2) yes
C1 C4 C5 124.10(19) yes
C3 C4 C5 111.95(19) yes
F2 C5 C4 117.9(2) yes
F2 C5 C6 119.2(3) yes
C4 C5 C6 122.8(3) yes
N1 C6 C5 122.5(3) yes
Cl3 C7 C8 119.31(18) yes
Cl3 C7 C12 118.71(18) yes
C8 C7 C12 122.0(3) yes
C7 C8 C9 118.4(2) yes
Cl1 C9 C8 116.57(17) yes
Cl1 C9 C10 120.43(18) yes
C8 C9 C10 122.9(3) yes
C1 C10 C9 122.4(3) yes
C1 C10 C11 122.1(2) yes
C9 C10 C11 115.5(2) yes
Cl2 C11 C10 119.48(18) yes
Cl2 C11 C12 116.93(17) yes
C10 C11 C12 123.5(2) yes
C7 C12 C11 117.7(2) yes
Cl6 C13 C14 119.3(2) yes
Cl6 C13 C18 119.27(16) yes
C14 C13 C18 121.5(3) yes
C13 C14 C15 118.5(3) yes
Cl4 C15 C14 116.35(18) yes
Cl4 C15 C16 120.34(17) yes
C14 C15 C16 123.21(18) yes
C1 C16 C15 123.17(18) yes
C1 C16 C17 121.9(2) yes
C15 C16 C17 114.93(19) yes
Cl5 C17 C16 119.75(17) yes
Cl5 C17 C18 116.59(15) yes
C16 C17 C18 123.6(2) yes
C13 C18 C17 118.29(19) yes

loop_
_geom_bond_atom_site_label_1
_geom_bond_atom_site_label_2
_geom_bond_distance
_geom_bond_publ_flag
Cl1 C9 1.735(3) yes
Cl2 C11 1.731(3) yes
Cl3 C7 1.731(3) yes
Cl4 C15 1.7302(19) yes
Cl5 C17 1.735(3) yes
Cl6 C13 1.731(3) yes
F1 C3 1.342(3) yes
F2 C5 1.352(3) yes
N1 C2 1.326(4) yes
N1 C6 1.331(4) yes
C1 C4 1.457(4) yes
C1 C10 1.479(4) yes
C1 C16 1.468(4) yes
C2 C3 1.375(4) yes
C3 C4 1.392(3) yes
C4 C5 1.402(4) yes
C5 C6 1.369(4) yes
C7 C8 1.379(4) yes
C7 C12 1.382(3) yes
C8 C9 1.389(4) yes
C9 C10 1.395(4) yes
C10 C11 1.405(4) yes
C11 C12 1.383(4) yes
C13 C14 1.385(3) yes
C13 C18 1.374(4) yes
C14 C15 1.382(4) yes
C15 C16 1.405(4) yes
C16 C17 1.401(3) yes
C17 C18 1.385(4) yes
